data_4300256
loop_
_publ_author_name
'Fan, Jian'
'Slebodnick, Carla'
'Troya, Diego'
'Angel, Ross'
'Hanson, Brian E.'

_publ_section_title
;
 Five New Zinc Phosphite Structures: Tertiary Building Blocks
 in the Construction of Hybrid Materials
;
_journal_coden_ASTM INOCAJ
_journal_issue 8
_journal_name_full 'Inorganic Chemistry'
_journal_page_first 2719
_journal_page_last 2727
_journal_paper_doi 10.1021/ic048204u
_journal_volume 44
_journal_year 2005
_chemical_formula_moiety 'C14 H16 N4 O6 P2 Zn2'
_chemical_formula_sum 'C14 H16 N4 O6 P2 Zn2'
_chemical_formula_weight 528.99
_space_group_IT_number 14
_symmetry_cell_setting monoclinic
_symmetry_space_group_name_Hall '-P 2ybc'
_symmetry_space_group_name_H-M 'P 1 21/c 1'
_cell_angle_alpha 90.00
_cell_angle_beta 90.285(6)
_cell_angle_gamma 90.00
_cell_formula_units_Z 4
_cell_length_a 10.8713(9)
_cell_length_b 10.1001(7)
_cell_length_c 18.2501(11)
_cell_measurement_temperature 100(2)
_cell_volume 2003.9(2)
_diffrn_ambient_temperature 100(2)
_exptl_crystal_density_diffrn 1.753
_cod_duplicate_entry 4300775
_cod_depositor_comments
;
The following automatic conversions were performed:
'_symmetry_cell_setting' value 'Monoclinic' changed to 'monoclinic'
according to '/home/saulius/struct/CIF-dictionaries/cif_core.dic'
dictionary named 'cif_core.dic' version 2.4.1 from 2010-06-29.

Automatic conversion script
Id: cif_fix_enum 1527 2010-12-29 10:47:43Z saulius 
;
_cod_original_sg_symbol_Hall '-P 2yn'
_cod_original_sg_symbol_H-M 'P 21/n'
_cod_database_code 4300256

loop_
_symmetry_equiv_pos_as_xyz
'x, y, z'
'-x, y+1/2, -z+1/2'
'-x, -y, -z'
'x, -y-1/2, z-1/2'

loop_
_atom_site_label
_atom_site_type_symbol
_atom_site_fract_x
_atom_site_fract_y
_atom_site_fract_z
_atom_site_U_iso_or_equiv
_atom_site_adp_type
_atom_site_occupancy
_atom_site_symmetry_multiplicity
_atom_site_calc_flag
_atom_site_refinement_flags
_atom_site_disorder_assembly
_atom_site_disorder_group
Zn1 Zn -0.46600(4) 0.60683(4) 0.70731(2) 0.01846(12) Uani 1 1 d . . .
Zn2 Zn -0.39086(4) 0.33271(4) 0.55871(2) 0.01746(12) Uani 1 1 d . . .
P2 P -0.63976(9) 0.49714(9) 0.57810(5) 0.0190(2) Uani 1 1 d . . .
O4 O -0.5645(2) 0.3746(2) 0.56311(14) 0.0218(6) Uani 1 1 d . . .
O6 O -0.5720(3) 0.6006(3) 0.62295(14) 0.0315(7) Uani 1 1 d . . .
O2 O -0.3124(2) 0.3678(2) 0.65264(13) 0.0193(6) Uani 1 1 d . . .
N12 N -0.3235(3) -0.0243(3) 0.45849(16) 0.0190(7) Uani 1 1 d . . .
O3 O -0.4445(3) 0.4387(2) 0.75815(14) 0.0244(6) Uani 1 1 d . . .
C13 C -0.3812(4) 0.0294(4) 0.5685(2) 0.0215(8) Uani 1 1 d . . .
H13A H -0.4066 0.0240 0.6181 0.026 Uiso 1 1 calc R . .
N32 N 0.1600(3) 0.1535(4) 0.29227(19) 0.0317(8) Uani 1 1 d . . .
C11 C -0.2918(3) -0.0998(4) 0.3923(2) 0.0184(8) Uani 1 1 d . . .
H11A H -0.3288 -0.0559 0.3490 0.022 Uiso 1 1 calc R . .
H11B H -0.3273 -0.1898 0.3959 0.022 Uiso 1 1 calc R . .
N11 N -0.3652(3) 0.1453(3) 0.52933(17) 0.0208(7) Uani 1 1 d . . .
C1 C -0.1550(3) -0.1107(4) 0.3816(2) 0.0196(8) Uani 1 1 d . . .
C34 C 0.1165(4) 0.2449(4) 0.3413(2) 0.0333(10) Uani 1 1 d . . .
H34A H 0.0379 0.2454 0.3639 0.040 Uiso 1 1 calc R . .
C12 C -0.3313(4) 0.1085(4) 0.4630(2) 0.0210(8) Uani 1 1 d . . .
H12A H -0.3146 0.1677 0.4238 0.025 Uiso 1 1 calc R . .
C2 C -0.0964(4) -0.0355(4) 0.3286(2) 0.0235(8) Uani 1 1 d . . .
H2A H -0.1444 0.0220 0.2989 0.028 Uiso 1 1 calc R . .
C33 C 0.2071(4) 0.3337(4) 0.3511(2) 0.0326(10) Uani 1 1 d . . .
H33A H 0.2025 0.4097 0.3817 0.039 Uiso 1 1 calc R . .
C14 C -0.3551(4) -0.0751(4) 0.5248(2) 0.0235(9) Uani 1 1 d . . .
H14A H -0.3583 -0.1660 0.5379 0.028 Uiso 1 1 calc R . .
C6 C -0.0848(4) -0.1989(5) 0.4228(3) 0.0429(12) Uani 1 1 d . . .
H6A H -0.1223 -0.2516 0.4595 0.051 Uiso 1 1 calc R . .
C32 C 0.2747(4) 0.1887(4) 0.2751(2) 0.0293(10) Uani 1 1 d . . .
H32A H 0.3259 0.1414 0.2421 0.035 Uiso 1 1 calc R . .
C31 C 0.0894(5) 0.0430(5) 0.2600(2) 0.0441(13) Uani 1 1 d . . .
H31A H 0.1453 -0.0131 0.2307 0.053 Uiso 1 1 calc R . .
H31B H 0.0256 0.0790 0.2266 0.053 Uiso 1 1 calc R . .
C3 C 0.0286(4) -0.0409(4) 0.3175(2) 0.0320(10) Uani 1 1 d . . .
C5 C 0.0416(5) -0.2092(5) 0.4096(3) 0.0545(15) Uani 1 1 d . . .
H5A H 0.0897 -0.2710 0.4365 0.065 Uiso 1 1 calc R . .
C4 C 0.0965(5) -0.1300(5) 0.3575(3) 0.0500(14) Uani 1 1 d . . .
H4A H 0.1825 -0.1372 0.3493 0.060 Uiso 1 1 calc R . .
P1 P -0.37125(9) 0.32659(9) 0.72442(5) 0.0173(2) Uani 1 1 d . . .
O1 O -0.4448(2) 0.2002(2) 0.71676(13) 0.0210(6) Uani 1 1 d . . .
O5 O -0.6977(2) 0.5575(3) 0.51027(13) 0.0217(6) Uani 1 1 d . . .
N31 N 0.3077(3) 0.2979(3) 0.30997(17) 0.0241(7) Uani 1 1 d . . .
H1 H -0.2829 0.2944 0.7704 0.029 Uiso 1 1 d R . .
H2 H -0.727(3) 0.452(4) 0.6212(19) 0.019(10) Uiso 1 1 d . . .
O1W O 0.0544(13) -0.4214(17) 0.5506(9) 0.145(9) Uani 0.436(18) 1 d P . .

loop_
_atom_site_aniso_label
_atom_site_aniso_U_11
_atom_site_aniso_U_22
_atom_site_aniso_U_33
_atom_site_aniso_U_23
_atom_site_aniso_U_13
_atom_site_aniso_U_12
Zn1 0.0258(2) 0.0144(2) 0.0152(2) 0.00020(17) 0.00575(17) -0.00136(18)
Zn2 0.0232(2) 0.0124(2) 0.0168(2) -0.00107(17) 0.00471(17) -0.00036(17)
P2 0.0255(5) 0.0158(4) 0.0155(5) 0.0007(4) 0.0065(4) 0.0004(4)
O4 0.0218(14) 0.0159(13) 0.0275(14) -0.0031(11) 0.0017(11) -0.0019(11)
O6 0.053(2) 0.0207(14) 0.0203(14) -0.0073(11) -0.0094(13) 0.0025(14)
O2 0.0226(14) 0.0159(12) 0.0194(13) 0.0019(10) 0.0027(11) -0.0021(10)
N12 0.0217(17) 0.0138(15) 0.0214(17) -0.0022(12) 0.0056(13) -0.0024(12)
O3 0.0382(17) 0.0125(12) 0.0226(14) 0.0016(11) 0.0099(12) 0.0011(12)
C13 0.027(2) 0.0180(18) 0.0198(19) 0.0039(15) 0.0069(16) 0.0031(16)
N32 0.032(2) 0.037(2) 0.0267(19) -0.0042(16) 0.0113(16) -0.0136(16)
C11 0.0195(19) 0.0171(18) 0.0186(18) -0.0049(15) 0.0046(15) 0.0005(15)
N11 0.0265(18) 0.0147(15) 0.0214(17) -0.0024(12) 0.0045(14) -0.0001(13)
C1 0.0188(19) 0.0133(16) 0.027(2) -0.0029(15) -0.0003(15) -0.0005(15)
C34 0.031(2) 0.028(2) 0.040(3) 0.0010(19) 0.019(2) -0.0040(19)
C12 0.025(2) 0.0142(17) 0.024(2) 0.0015(15) 0.0054(16) -0.0002(16)
C2 0.027(2) 0.0199(19) 0.024(2) -0.0027(16) 0.0042(16) -0.0053(16)
C33 0.037(3) 0.021(2) 0.039(3) 0.0009(19) 0.021(2) 0.0020(18)
C14 0.032(2) 0.0170(18) 0.022(2) 0.0033(15) 0.0047(17) -0.0002(16)
C6 0.030(3) 0.038(3) 0.060(3) 0.019(2) -0.004(2) -0.004(2)
C32 0.029(2) 0.036(2) 0.023(2) -0.0019(18) 0.0130(17) -0.0090(19)
C31 0.041(3) 0.060(3) 0.032(3) -0.010(2) 0.013(2) -0.023(3)
C3 0.026(2) 0.031(2) 0.039(3) -0.007(2) 0.0096(19) -0.0086(19)
C5 0.034(3) 0.041(3) 0.088(4) 0.009(3) -0.009(3) 0.012(2)
C4 0.022(2) 0.048(3) 0.080(4) -0.004(3) 0.011(3) -0.001(2)
P1 0.0250(5) 0.0127(4) 0.0143(5) 0.0013(4) 0.0008(4) 0.0008(4)
O1 0.0318(16) 0.0155(13) 0.0156(13) 0.0019(10) 0.0035(11) -0.0037(11)
O5 0.0206(14) 0.0247(13) 0.0199(14) 0.0043(11) 0.0051(11) -0.0004(11)
N31 0.0277(19) 0.0227(17) 0.0219(17) 0.0035(13) 0.0082(14) -0.0029(14)
O1W 0.096(11) 0.171(17) 0.167(15) 0.081(11) 0.057(9) 0.080(10)

loop_
_geom_bond_atom_site_label_1
_geom_bond_atom_site_label_2
_geom_bond_distance
_geom_bond_site_symmetry_2
_geom_bond_publ_flag
Zn1 O6 1.920(3) . ?
Zn1 O1 1.940(2) 2_456 ?
Zn1 O3 1.948(3) . ?
Zn1 N31 1.998(3) 3_566 ?
Zn2 O4 1.937(3) . ?
Zn2 O5 1.937(3) 3_466 ?
Zn2 O2 1.943(3) . ?
Zn2 N11 1.987(3) . ?
P2 O4 1.510(3) . ?
P2 O5 1.514(3) . ?
P2 O6 1.516(3) . ?
P2 H2 1.32(4) . ?
O2 P1 1.519(3) . ?
N12 C12 1.347(4) . ?
N12 C14 1.360(5) . ?
N12 C11 1.472(4) . ?
O3 P1 1.517(3) . ?
C13 C14 1.354(5) . ?
C13 N11 1.383(5) . ?
C13 H13A 0.9500 . ?
N32 C32 1.335(5) . ?
N32 C34 1.372(5) . ?
N32 C31 1.476(6) . ?
C11 C1 1.505(5) . ?
C11 H11A 0.9900 . ?
C11 H11B 0.9900 . ?
N11 C12 1.320(5) . ?
C1 C2 1.387(5) . ?
C1 C6 1.391(6) . ?
C34 C33 1.344(6) . ?
C34 H34A 0.9500 . ?
C12 H12A 0.9500 . ?
C2 C3 1.376(6) . ?
C2 H2A 0.9500 . ?
C33 N31 1.378(5) . ?
C33 H33A 0.9500 . ?
C14 H14A 0.9500 . ?
C6 C5 1.399(7) . ?
C6 H6A 0.9500 . ?
C32 N31 1.322(5) . ?
C32 H32A 0.9500 . ?
C31 C3 1.504(6) . ?
C31 H31A 0.9900 . ?
C31 H31B 0.9900 . ?
C3 C4 1.372(7) . ?
C5 C4 1.380(7) . ?
C5 H5A 0.9500 . ?
C4 H4A 0.9500 . ?
P1 O1 1.513(3) . ?
P1 H1 1.3133 . ?
O1 Zn1 1.940(2) 2_446 ?
O5 Zn2 1.937(2) 3_466 ?
N31 Zn1 1.998(3) 3_566 ?
